data_1532469
loop_
_publ_author_name
'Hadlington, Terrance J.'
'Hermann, Markus'
'Frenking, Gernot'
'Jones, Cameron'

_publ_section_title
;
 Two-coordinate group 14 element(ii) hydrides as reagents for the facile,
 and sometimes reversible, hydrogermylation/hydrostannylation of
 unactivated alkenes and alkynes
;
_journal_issue 12
_journal_name_full 'Chem. Sci.'
_journal_page_first 7249
_journal_paper_doi 10.1039/C5SC03376D
_journal_volume 6
_journal_year 2015
_chemical_formula_sum 'C91.5 H111.5 Ge2 N2 Si2'
_chemical_formula_weight 1440.69
_chemical_name_systematic
; 
 ? 
;
_space_group_IT_number 2
_symmetry_cell_setting triclinic
_symmetry_space_group_name_Hall '-P 1'
_symmetry_space_group_name_H-M 'P -1'
_atom_sites_solution_hydrogens geom
_atom_sites_solution_primary direct
_atom_sites_solution_secondary difmap
_audit_creation_method SHELXL-97
_audit_update_record
;
2015-09-07 deposited with the CCDC.
2015-09-22 downloaded from the CCDC.
;
_cell_angle_alpha 108.61(3)
_cell_angle_beta 90.43(3)
_cell_angle_gamma 103.93(3)
_cell_formula_units_Z 2
_cell_length_a 10.806(2)
_cell_length_b 18.897(4)
_cell_length_c 21.557(4)
_cell_measurement_temperature 100(2)
_cell_volume 4032.1(17)
_computing_cell_refinement 'XDS (Kabsch, 1993)'
_computing_data_collection 'Blu-Ice (McPhillips, 2002)'
_computing_data_reduction 'XDS (Kabsch, 1993)'
_computing_molecular_graphics X-Seed
_computing_publication_material CifTAB
_computing_structure_refinement 'SHELXL-97 (Sheldrick, 1997)'
_computing_structure_solution 'SHELXS-97 (Sheldrick, 1990)'
_diffrn_ambient_temperature 100(2)
_diffrn_measured_fraction_theta_full 0.937
_diffrn_measured_fraction_theta_max 0.937
_diffrn_measurement_device_type 'ADSC Quantum 210r'
_diffrn_radiation_source 'Australian Synchrotron'
_diffrn_radiation_type Synchrotron
_diffrn_radiation_wavelength 0.71080
_diffrn_reflns_av_R_equivalents 0.0750
_diffrn_reflns_av_sigmaI/netI 0.0570
_diffrn_reflns_limit_h_max 12
_diffrn_reflns_limit_h_min -12
_diffrn_reflns_limit_k_max 22
_diffrn_reflns_limit_k_min -22
_diffrn_reflns_limit_l_max 25
_diffrn_reflns_limit_l_min -25
_diffrn_reflns_number 52997
_diffrn_reflns_theta_full 25.25
_diffrn_reflns_theta_max 25.25
_diffrn_reflns_theta_min 2.92
_exptl_absorpt_coefficient_mu 0.820
_exptl_absorpt_correction_T_max 0.9918
_exptl_absorpt_correction_T_min 0.9224
_exptl_absorpt_correction_type multi-scan
_exptl_absorpt_process_details XDS
_exptl_crystal_colour yellow
_exptl_crystal_density_diffrn 1.187
_exptl_crystal_density_method 'not measured'
_exptl_crystal_description plate
_exptl_crystal_F_000 1533
_exptl_crystal_size_max 0.10
_exptl_crystal_size_mid 0.05
_exptl_crystal_size_min 0.01
_refine_diff_density_max 1.189
_refine_diff_density_min -0.832
_refine_diff_density_rms 0.084
_refine_ls_extinction_method none
_refine_ls_goodness_of_fit_ref 1.030
_refine_ls_hydrogen_treatment constr
_refine_ls_matrix_type full
_refine_ls_number_parameters 894
_refine_ls_number_reflns 13668
_refine_ls_number_restraints 3
_refine_ls_restrained_S_all 1.030
_refine_ls_R_factor_all 0.0828
_refine_ls_R_factor_gt 0.0609
_refine_ls_shift/su_max 0.001
_refine_ls_shift/su_mean 0.000
_refine_ls_structure_factor_coef Fsqd
_refine_ls_weighting_details 'calc w=1/[\s^2^(Fo^2^)+(0.0934P)^2^+5.9756P] where P=(Fo^2^+2Fc^2^)/3'
_refine_ls_weighting_scheme calc
_refine_ls_wR_factor_gt 0.1581
_refine_ls_wR_factor_ref 0.1722
_reflns_number_gt 10373
_reflns_number_total 13668
_reflns_threshold_expression >2sigma(I)
_cod_data_source_file c5sc03376d2.cif
_cod_data_source_block LGe2C2H4
_cod_depositor_comments 'Adding full bibliography for 1532469--1532486.cif.'
_cod_original_cell_volume 4032.0(14)
_cod_original_sg_symbol_H-M P-1
_cod_original_formula_sum 'C91.50 H111.50 Ge2 N2 Si2'
_cod_database_code 1532469

loop_
_symmetry_equiv_pos_as_xyz
'x, y, z'
'-x, -y, -z'

loop_
_atom_site_label
_atom_site_type_symbol
_atom_site_fract_x
_atom_site_fract_y
_atom_site_fract_z
_atom_site_U_iso_or_equiv
_atom_site_adp_type
_atom_site_occupancy
_atom_site_symmetry_multiplicity
_atom_site_calc_flag
_atom_site_refinement_flags
Ge1 Ge 0.22225(5) 0.62739(3) 0.25613(2) 0.03514(14) Uani 1 1 d .
Ge2 Ge 0.18546(5) 0.42578(2) 0.27132(2) 0.03297(14) Uani 1 1 d .
Si1 Si 0.20938(11) 0.79814(6) 0.27278(5) 0.0247(2) Uani 1 1 d .
Si2 Si 0.09922(11) 0.24755(6) 0.25013(5) 0.0261(2) Uani 1 1 d .
N1 N 0.2907(3) 0.73479(18) 0.29076(14) 0.0227(7) Uani 1 1 d .
N2 N 0.2041(3) 0.32541(18) 0.23334(14) 0.0242(7) Uani 1 1 d .
C1 C 0.4060(4) 0.7630(2) 0.33535(18) 0.0220(8) Uani 1 1 d .
C2 C 0.3998(4) 0.7758(2) 0.40316(18) 0.0218(8) Uani 1 1 d .
C3 C 0.5124(4) 0.8032(2) 0.44476(18) 0.0235(8) Uani 1 1 d .
H3 H 0.5066 0.8131 0.4906 0.028 Uiso 1 1 calc R
C4 C 0.6327(4) 0.8165(2) 0.42201(18) 0.0246(8) Uani 1 1 d .
C5 C 0.6380(4) 0.8033(2) 0.35478(19) 0.0240(8) Uani 1 1 d .
H5 H 0.7193 0.8130 0.3382 0.029 Uiso 1 1 calc R
C6 C 0.5277(4) 0.7763(2) 0.31094(17) 0.0216(8) Uani 1 1 d .
C7 C 0.7544(4) 0.8395(2) 0.46775(19) 0.0273(8) Uani 1 1 d .
H7 H 0.8287 0.8581 0.4445 0.033 Uiso 1 1 calc R
C8 C 0.7718(5) 0.7674(3) 0.4816(3) 0.0409(11) Uani 1 1 d .
H8A H 0.7056 0.7520 0.5090 0.061 Uiso 1 1 calc R
H8B H 0.8566 0.7791 0.5047 0.061 Uiso 1 1 calc R
H8C H 0.7643 0.7251 0.4400 0.061 Uiso 1 1 calc R
C9 C 0.7559(5) 0.9032(3) 0.5333(2) 0.0425(12) Uani 1 1 d .
H9A H 0.7454 0.9495 0.5248 0.064 Uiso 1 1 calc R
H9B H 0.8376 0.9155 0.5593 0.064 Uiso 1 1 calc R
H9C H 0.6855 0.8853 0.5575 0.064 Uiso 1 1 calc R
C10 C 0.2730(4) 0.7585(2) 0.43255(18) 0.0253(8) Uani 1 1 d .
H10 H 0.2055 0.7498 0.3970 0.030 Uiso 1 1 calc R
C11 C 0.2467(4) 0.6825(2) 0.44807(18) 0.0278(9) Uani 1 1 d .
C12 C 0.3396(4) 0.6575(3) 0.4737(2) 0.0347(10) Uani 1 1 d .
H12 H 0.4255 0.6882 0.4821 0.042 Uiso 1 1 calc R
C13 C 0.3098(5) 0.5882(3) 0.4875(2) 0.0408(11) Uani 1 1 d .
H13 H 0.3753 0.5724 0.5051 0.049 Uiso 1 1 calc R
C14 C 0.1868(5) 0.5429(3) 0.4758(2) 0.0412(11) Uani 1 1 d .
H14 H 0.1664 0.4962 0.4858 0.049 Uiso 1 1 calc R
C15 C 0.0926(5) 0.5655(3) 0.4494(2) 0.0429(12) Uani 1 1 d .
H15 H 0.0074 0.5338 0.4406 0.052 Uiso 1 1 calc R
C16 C 0.1217(4) 0.6343(3) 0.4356(2) 0.0362(10) Uani 1 1 d .
H16 H 0.0557 0.6490 0.4173 0.043 Uiso 1 1 calc R
C17 C 0.2531(4) 0.8264(2) 0.49029(18) 0.0250(8) Uani 1 1 d .
C18 C 0.1525(4) 0.8145(3) 0.5299(2) 0.0333(9) Uani 1 1 d .
H18 H 0.1034 0.7635 0.5240 0.040 Uiso 1 1 calc R
C19 C 0.1241(5) 0.8765(3) 0.5775(2) 0.0427(11) Uani 1 1 d .
H19 H 0.0541 0.8674 0.6028 0.051 Uiso 1 1 calc R
C20 C 0.1965(5) 0.9514(3) 0.5887(2) 0.0381(11) Uani 1 1 d .
H20 H 0.1763 0.9937 0.6211 0.046 Uiso 1 1 calc R
C21 C 0.2985(5) 0.9634(3) 0.5519(2) 0.0380(10) Uani 1 1 d .
H21 H 0.3506 1.0143 0.5600 0.046 Uiso 1 1 calc R
C22 C 0.3258(4) 0.9019(3) 0.5030(2) 0.0329(9) Uani 1 1 d .
H22 H 0.3956 0.9117 0.4778 0.040 Uiso 1 1 calc R
C23 C 0.5421(4) 0.7572(2) 0.23715(17) 0.0229(8) Uani 1 1 d .
H23 H 0.4617 0.7616 0.2171 0.027 Uiso 1 1 calc R
C24 C 0.6521(4) 0.8133(2) 0.21967(18) 0.0285(9) Uani 1 1 d .
C25 C 0.6774(4) 0.8930(2) 0.25215(19) 0.0306(9) Uani 1 1 d .
H25 H 0.6282 0.9121 0.2870 0.037 Uiso 1 1 calc R
C26 C 0.7729(5) 0.9444(3) 0.2344(2) 0.0424(12) Uani 1 1 d .
H26 H 0.7873 0.9983 0.2564 0.051 Uiso 1 1 calc R
C27 C 0.8477(6) 0.9174(3) 0.1846(2) 0.0497(14) Uani 1 1 d .
H27 H 0.9138 0.9528 0.1728 0.060 Uiso 1 1 calc R
C28 C 0.8253(6) 0.8388(3) 0.1523(2) 0.0481(13) Uani 1 1 d .
H28 H 0.8762 0.8199 0.1182 0.058 Uiso 1 1 calc R
C29 C 0.7285(5) 0.7877(3) 0.1698(2) 0.0381(11) Uani 1 1 d .
H29 H 0.7138 0.7338 0.1472 0.046 Uiso 1 1 calc R
C30 C 0.5468(4) 0.6739(2) 0.20607(19) 0.0271(8) Uani 1 1 d .
C31 C 0.4719(5) 0.6283(3) 0.1473(2) 0.0362(10) Uani 1 1 d .
H31 H 0.4163 0.6494 0.1285 0.043 Uiso 1 1 calc R
C32 C 0.4773(5) 0.5522(3) 0.1159(2) 0.0433(12) Uani 1 1 d .
H32 H 0.4259 0.5220 0.0759 0.052 Uiso 1 1 calc R
C33 C 0.5567(5) 0.5214(3) 0.1427(3) 0.0485(13) Uani 1 1 d .
H33 H 0.5604 0.4696 0.1213 0.058 Uiso 1 1 calc R
C34 C 0.6325(5) 0.5652(3) 0.2013(2) 0.0438(12) Uani 1 1 d .
H34 H 0.6873 0.5435 0.2200 0.053 Uiso 1 1 calc R
C35 C 0.6271(4) 0.6415(2) 0.2323(2) 0.0337(9) Uani 1 1 d .
H35 H 0.6794 0.6716 0.2720 0.040 Uiso 1 1 calc R
C36 C 0.0985(4) 0.8275(3) 0.3391(2) 0.0342(10) Uani 1 1 d .
H36 H 0.1536 0.8507 0.3817 0.041 Uiso 1 1 calc R
C37 C -0.0056(5) 0.7589(3) 0.3460(3) 0.0453(12) Uani 1 1 d .
H37A H -0.0261 0.7706 0.3918 0.068 Uiso 1 1 calc R
H37B H 0.0262 0.7123 0.3330 0.068 Uiso 1 1 calc R
H37C H -0.0828 0.7502 0.3175 0.068 Uiso 1 1 calc R
C38 C 0.0366(5) 0.8908(3) 0.3326(2) 0.0455(12) Uani 1 1 d .
H38A H -0.0165 0.8715 0.2907 0.068 Uiso 1 1 calc R
H38B H 0.1038 0.9367 0.3342 0.068 Uiso 1 1 calc R
H38C H -0.0169 0.9042 0.3689 0.068 Uiso 1 1 calc R
C39 C 0.1144(5) 0.7523(3) 0.1900(2) 0.0396(11) Uani 1 1 d .
H39 H 0.0894 0.7969 0.1827 0.048 Uiso 1 1 calc R
C40 C -0.0125(6) 0.6941(3) 0.1815(3) 0.0574(14) Uani 1 1 d .
H40A H -0.0534 0.6812 0.1372 0.086 Uiso 1 1 calc R
H40B H -0.0678 0.7159 0.2141 0.086 Uiso 1 1 calc R
H40C H 0.0010 0.6473 0.1877 0.086 Uiso 1 1 calc R
C41 C 0.1964(5) 0.7282(3) 0.1332(2) 0.0419(11) Uani 1 1 d .
H41A H 0.2228 0.6825 0.1343 0.063 Uiso 1 1 calc R
H41B H 0.2725 0.7706 0.1376 0.063 Uiso 1 1 calc R
H41C H 0.1464 0.7161 0.0913 0.063 Uiso 1 1 calc R
C42 C 0.3325(5) 0.8872(2) 0.2707(2) 0.0349(10) Uani 1 1 d .
H42 H 0.4057 0.8688 0.2490 0.042 Uiso 1 1 calc R
C43 C 0.3876(5) 0.9436(3) 0.3402(2) 0.0407(11) Uani 1 1 d .
H43A H 0.4541 0.9871 0.3364 0.061 Uiso 1 1 calc R
H43B H 0.4246 0.9165 0.3644 0.061 Uiso 1 1 calc R
H43C H 0.3188 0.9628 0.3638 0.061 Uiso 1 1 calc R
C44 C 0.2877(5) 0.9315(3) 0.2296(2) 0.0450(12) Uani 1 1 d .
H44A H 0.2140 0.9496 0.2482 0.067 Uiso 1 1 calc R
H44B H 0.2629 0.8971 0.1841 0.067 Uiso 1 1 calc R
H44C H 0.3576 0.9758 0.2303 0.067 Uiso 1 1 calc R
C45 C 0.3047(4) 0.3182(2) 0.18982(18) 0.0229(8) Uani 1 1 d .
C46 C 0.2821(4) 0.3102(2) 0.12251(18) 0.0256(8) Uani 1 1 d .
C47 C 0.3835(4) 0.3071(2) 0.08278(19) 0.0309(9) Uani 1 1 d .
H47 H 0.3671 0.3009 0.0377 0.037 Uiso 1 1 calc R
C48 C 0.5063(4) 0.3127(2) 0.1057(2) 0.0326(9) Uani 1 1 d .
C49 C 0.5262(4) 0.3196(3) 0.1708(2) 0.0339(10) Uani 1 1 d .
H49 H 0.6096 0.3226 0.1876 0.041 Uiso 1 1 calc R
C50 C 0.4295(4) 0.3226(2) 0.21306(18) 0.0264(8) Uani 1 1 d .
C51 C 0.6165(5) 0.3087(3) 0.0606(2) 0.0482(12) Uani 1 1 d .
H51 H 0.6339 0.2568 0.0514 0.058 Uiso 1 1 calc R
C52 C 0.5897(8) 0.3180(5) -0.0020(3) 0.089(2) Uani 1 1 d .
H52A H 0.5246 0.2726 -0.0293 0.134 Uiso 1 1 calc R
H52B H 0.6683 0.3235 -0.0243 0.134 Uiso 1 1 calc R
H52C H 0.5581 0.3643 0.0055 0.134 Uiso 1 1 calc R
C53 C 0.7414(6) 0.3706(4) 0.0938(3) 0.0575(15) Uani 1 1 d .
H53A H 0.8085 0.3666 0.0635 0.086 Uiso 1 1 calc R
H53B H 0.7689 0.3624 0.1339 0.086 Uiso 1 1 calc R
H53C H 0.7261 0.4221 0.1052 0.086 Uiso 1 1 calc R
C54 C 0.1520(4) 0.3059(2) 0.09200(18) 0.0261(8) Uani 1 1 d .
H54 H 0.0964 0.3156 0.1291 0.031 Uiso 1 1 calc R
C55 C 0.1564(4) 0.3697(2) 0.06232(19) 0.0284(9) Uani 1 1 d .
C56 C 0.1118(5) 0.4334(3) 0.0961(2) 0.0380(10) Uani 1 1 d .
H56 H 0.0796 0.4368 0.1376 0.046 Uiso 1 1 calc R
C57 C 0.1139(5) 0.4926(3) 0.0700(3) 0.0504(14) Uani 1 1 d .
H57 H 0.0825 0.5354 0.0937 0.060 Uiso 1 1 calc R
C58 C 0.1601(6) 0.4893(3) 0.0112(3) 0.0536(14) Uani 1 1 d .
H58 H 0.1630 0.5301 -0.0058 0.064 Uiso 1 1 calc R
C59 C 0.2034(5) 0.4258(3) -0.0239(2) 0.0478(13) Uani 1 1 d .
H59 H 0.2352 0.4229 -0.0654 0.057 Uiso 1 1 calc R
C60 C 0.2004(5) 0.3664(3) 0.0014(2) 0.0376(10) Uani 1 1 d .
H60 H 0.2288 0.3228 -0.0234 0.045 Uiso 1 1 calc R
C61 C 0.0839(4) 0.2273(2) 0.04269(19) 0.0295(9) Uani 1 1 d .
C62 C -0.0382(5) 0.2179(3) 0.0154(2) 0.0408(11) Uani 1 1 d .
H62 H -0.0741 0.2610 0.0262 0.049 Uiso 1 1 calc R
C63 C -0.1091(6) 0.1476(3) -0.0268(3) 0.0527(13) Uani 1 1 d .
H63 H -0.1926 0.1426 -0.0447 0.063 Uiso 1 1 calc R
C64 C -0.0573(6) 0.0844(3) -0.0430(3) 0.0550(15) Uani 1 1 d .
H64 H -0.1057 0.0356 -0.0716 0.066 Uiso 1 1 calc R
C65 C 0.0625(6) 0.0923(3) -0.0178(2) 0.0492(13) Uani 1 1 d .
H65 H 0.0975 0.0487 -0.0291 0.059 Uiso 1 1 calc R
C66 C 0.1358(5) 0.1636(3) 0.0247(2) 0.0380(11) Uani 1 1 d .
H66 H 0.2203 0.1685 0.0411 0.046 Uiso 1 1 calc R
C67 C 0.4660(4) 0.3316(2) 0.28481(19) 0.0284(9) Uani 1 1 d .
H67 H 0.3868 0.3333 0.3083 0.034 Uiso 1 1 calc R
C68 C 0.5121(4) 0.2635(2) 0.2921(2) 0.0308(9) Uani 1 1 d .
C69 C 0.5178(4) 0.1984(3) 0.2404(2) 0.0357(10) Uani 1 1 d .
H69 H 0.4957 0.1952 0.1967 0.043 Uiso 1 1 calc R
C70 C 0.5556(5) 0.1373(3) 0.2515(2) 0.0407(11) Uani 1 1 d .
H70 H 0.5573 0.0927 0.2154 0.049 Uiso 1 1 calc R
C71 C 0.5906(5) 0.1413(3) 0.3148(3) 0.0444(12) Uani 1 1 d .
H71 H 0.6169 0.1002 0.3225 0.053 Uiso 1 1 calc R
C72 C 0.5864(5) 0.2064(3) 0.3662(3) 0.0516(13) Uani 1 1 d .
H72 H 0.6117 0.2103 0.4097 0.062 Uiso 1 1 calc R
C73 C 0.5459(5) 0.2662(3) 0.3557(2) 0.0449(12) Uani 1 1 d .
H73 H 0.5411 0.3096 0.3922 0.054 Uiso 1 1 calc R
C74 C 0.5650(4) 0.4085(3) 0.3189(2) 0.0339(10) Uani 1 1 d .
C75 C 0.6963(5) 0.4178(3) 0.3110(2) 0.0427(11) Uani 1 1 d .
H75 H 0.7253 0.3747 0.2856 0.051 Uiso 1 1 calc R
C76 C 0.7846(5) 0.4886(3) 0.3395(3) 0.0530(14) Uani 1 1 d .
H76 H 0.8724 0.4945 0.3318 0.064 Uiso 1 1 calc R
C77 C 0.7434(6) 0.5506(3) 0.3792(3) 0.0597(16) Uani 1 1 d .
H77 H 0.8030 0.5991 0.3997 0.072 Uiso 1 1 calc R
C78 C 0.6157(5) 0.5416(3) 0.3889(3) 0.0582(15) Uani 1 1 d .
H78 H 0.5876 0.5841 0.4162 0.070 Uiso 1 1 calc R
C79 C 0.5272(5) 0.4711(3) 0.3591(2) 0.0411(11) Uani 1 1 d .
H79 H 0.4395 0.4660 0.3666 0.049 Uiso 1 1 calc R
C80 C -0.0454(4) 0.2033(2) 0.1874(2) 0.0348(10) Uani 1 1 d .
H80 H -0.0112 0.1874 0.1435 0.042 Uiso 1 1 calc R
C81 C -0.1294(5) 0.2572(3) 0.1836(2) 0.0414(11) Uani 1 1 d .
H81A H -0.1841 0.2347 0.1420 0.062 Uiso 1 1 calc R
H81B H -0.0746 0.3077 0.1859 0.062 Uiso 1 1 calc R
H81C H -0.1831 0.2636 0.2204 0.062 Uiso 1 1 calc R
C82 C -0.1311(5) 0.1289(3) 0.1949(3) 0.0589(15) Uani 1 1 d .
H82A H -0.1602 0.1405 0.2391 0.088 Uiso 1 1 calc R
H82B H -0.0820 0.0901 0.1881 0.088 Uiso 1 1 calc R
H82C H -0.2054 0.1089 0.1622 0.088 Uiso 1 1 calc R
C83 C 0.1887(4) 0.1714(2) 0.2458(2) 0.0303(9) Uani 1 1 d .
H83 H 0.2782 0.2005 0.2648 0.036 Uiso 1 1 calc R
C84 C 0.2001(5) 0.1219(2) 0.1751(2) 0.0360(10) Uani 1 1 d .
H84A H 0.2475 0.0840 0.1761 0.054 Uiso 1 1 calc R
H84B H 0.2457 0.1553 0.1515 0.054 Uiso 1 1 calc R
H84C H 0.1143 0.0948 0.1528 0.054 Uiso 1 1 calc R
C85 C 0.1407(6) 0.1184(3) 0.2871(3) 0.0516(14) Uani 1 1 d .
H85A H 0.0516 0.0895 0.2717 0.077 Uiso 1 1 calc R
H85B H 0.1458 0.1499 0.3334 0.077 Uiso 1 1 calc R
H85C H 0.1941 0.0821 0.2822 0.077 Uiso 1 1 calc R
C86 C 0.0489(5) 0.2795(3) 0.3371(2) 0.0431(11) Uani 1 1 d .
H86 H 0.0086 0.2295 0.3440 0.052 Uiso 1 1 calc R
C87 C -0.0531(6) 0.3232(3) 0.3539(3) 0.0560(14) Uani 1 1 d .
H87A H -0.0667 0.3338 0.4005 0.084 Uiso 1 1 calc R
H87B H -0.1332 0.2921 0.3270 0.084 Uiso 1 1 calc R
H87C H -0.0256 0.3721 0.3450 0.084 Uiso 1 1 calc R
C88 C 0.1633(6) 0.3150(3) 0.3892(2) 0.0527(14) Uani 1 1 d .
H88A H 0.2081 0.3660 0.3875 0.079 Uiso 1 1 calc R
H88B H 0.2219 0.2814 0.3806 0.079 Uiso 1 1 calc R
H88C H 0.1331 0.3205 0.4328 0.079 Uiso 1 1 calc R
C89 C 0.3368(4) 0.5813(2) 0.2935(2) 0.0307(9) Uani 1 1 d .
H89A H 0.4265 0.6122 0.2977 0.037 Uiso 1 1 calc R
H89B H 0.3135 0.5814 0.3379 0.037 Uiso 1 1 calc R
C90 C 0.3246(4) 0.4970(2) 0.2480(2) 0.0321(9) Uani 1 1 d .
H90A H 0.4060 0.4829 0.2523 0.039 Uiso 1 1 calc R
H90B H 0.3080 0.4932 0.2016 0.039 Uiso 1 1 calc R
C91 C -0.498(2) 0.0067(14) -0.0324(6) 0.133(7) Uiso 0.50 1 d PD
H91A H -0.5326 -0.0431 -0.0680 0.160 Uiso 0.50 1 calc PR
H91B H -0.4081 0.0275 -0.0395 0.160 Uiso 0.50 1 calc PR
C93 C -0.5464(17) 0.0810(10) -0.0968(8) 0.096(5) Uiso 0.50 1 d PD
H93A H -0.4585 0.1131 -0.0918 0.144 Uiso 0.50 1 calc PR
H93B H -0.6063 0.1091 -0.1052 0.144 Uiso 0.50 1 calc PR
H93C H -0.5558 0.0331 -0.1338 0.144 Uiso 0.50 1 calc PR
C92 C -0.574(3) 0.0621(16) -0.0352(11) 0.168(10) Uiso 0.50 1 d PD
H92A H -0.6670 0.0384 -0.0362 0.202 Uiso 0.50 1 calc PR
H92B H -0.5494 0.1096 0.0037 0.202 Uiso 0.50 1 calc PR

loop_
_atom_site_aniso_label
_atom_site_aniso_U_11
_atom_site_aniso_U_22
_atom_site_aniso_U_33
_atom_site_aniso_U_23
_atom_site_aniso_U_13
_atom_site_aniso_U_12
Ge1 0.0401(3) 0.0235(2) 0.0381(3) 0.00446(19) -0.0044(2) 0.00935(19)
Ge2 0.0535(3) 0.0247(2) 0.0250(2) 0.00849(18) 0.0098(2) 0.0175(2)
Si1 0.0315(6) 0.0256(5) 0.0189(5) 0.0053(4) -0.0003(4) 0.0137(4)
Si2 0.0369(7) 0.0224(5) 0.0221(5) 0.0088(4) 0.0093(5) 0.0114(4)
N1 0.0252(17) 0.0269(17) 0.0174(15) 0.0057(13) 0.0004(13) 0.0118(13)
N2 0.0370(19) 0.0227(16) 0.0159(15) 0.0069(12) 0.0019(13) 0.0121(14)
C1 0.028(2) 0.0198(18) 0.0215(18) 0.0069(15) 0.0016(16) 0.0114(15)
C2 0.026(2) 0.0251(19) 0.0194(17) 0.0103(15) 0.0042(15) 0.0109(15)
C3 0.029(2) 0.027(2) 0.0174(17) 0.0094(15) 0.0040(15) 0.0088(16)
C4 0.031(2) 0.0230(19) 0.0214(18) 0.0066(15) -0.0001(16) 0.0106(16)
C5 0.026(2) 0.0250(19) 0.0257(19) 0.0106(16) 0.0067(16) 0.0115(15)
C6 0.030(2) 0.0229(19) 0.0163(17) 0.0089(14) 0.0034(15) 0.0114(15)
C7 0.027(2) 0.031(2) 0.0248(19) 0.0087(16) 0.0000(16) 0.0090(16)
C8 0.037(3) 0.037(3) 0.053(3) 0.019(2) -0.008(2) 0.012(2)
C9 0.043(3) 0.048(3) 0.030(2) 0.000(2) -0.012(2) 0.019(2)
C10 0.026(2) 0.031(2) 0.0174(18) 0.0059(16) 0.0025(15) 0.0073(16)
C11 0.038(2) 0.026(2) 0.0152(17) 0.0040(15) 0.0065(16) 0.0046(17)
C12 0.040(3) 0.032(2) 0.031(2) 0.0109(18) 0.0012(19) 0.0056(18)
C13 0.058(3) 0.033(2) 0.031(2) 0.0097(19) 0.001(2) 0.013(2)
C14 0.058(3) 0.034(2) 0.029(2) 0.0118(19) 0.011(2) 0.006(2)
C15 0.050(3) 0.040(3) 0.031(2) 0.011(2) 0.011(2) -0.002(2)
C16 0.037(3) 0.042(3) 0.028(2) 0.0114(19) 0.0069(18) 0.007(2)
C17 0.027(2) 0.032(2) 0.0180(17) 0.0079(16) -0.0003(15) 0.0127(16)
C18 0.036(2) 0.036(2) 0.030(2) 0.0122(18) 0.0099(18) 0.0105(19)
C19 0.046(3) 0.054(3) 0.030(2) 0.012(2) 0.012(2) 0.020(2)
C20 0.052(3) 0.041(3) 0.024(2) 0.0044(18) 0.002(2) 0.026(2)
C21 0.045(3) 0.031(2) 0.035(2) 0.0050(19) -0.002(2) 0.0099(19)
C22 0.035(2) 0.039(2) 0.026(2) 0.0102(18) 0.0061(18) 0.0135(19)
C23 0.028(2) 0.026(2) 0.0178(18) 0.0062(15) 0.0069(15) 0.0137(16)
C24 0.044(3) 0.026(2) 0.0180(18) 0.0082(15) 0.0069(17) 0.0124(18)
C25 0.045(3) 0.026(2) 0.0216(19) 0.0065(16) 0.0094(18) 0.0132(18)
C26 0.072(4) 0.026(2) 0.026(2) 0.0068(18) 0.014(2) 0.009(2)
C27 0.079(4) 0.030(2) 0.034(2) 0.012(2) 0.026(2) 0.002(2)
C28 0.072(4) 0.039(3) 0.033(2) 0.012(2) 0.030(2) 0.013(2)
C29 0.056(3) 0.027(2) 0.028(2) 0.0059(18) 0.016(2) 0.009(2)
C30 0.035(2) 0.0220(19) 0.0220(19) 0.0044(15) 0.0079(16) 0.0081(16)
C31 0.043(3) 0.034(2) 0.029(2) 0.0069(18) 0.0060(19) 0.0109(19)
C32 0.050(3) 0.033(2) 0.032(2) -0.0040(19) 0.008(2) 0.004(2)
C33 0.061(3) 0.027(2) 0.050(3) 0.002(2) 0.021(3) 0.011(2)
C34 0.054(3) 0.034(3) 0.051(3) 0.017(2) 0.014(2) 0.021(2)
C35 0.039(3) 0.030(2) 0.034(2) 0.0090(18) 0.0065(19) 0.0134(18)
C36 0.039(3) 0.036(2) 0.032(2) 0.0086(18) 0.0041(19) 0.0205(19)
C37 0.033(3) 0.054(3) 0.052(3) 0.017(2) 0.005(2) 0.018(2)
C38 0.056(3) 0.049(3) 0.040(3) 0.012(2) 0.009(2) 0.032(2)
C39 0.048(3) 0.046(3) 0.027(2) 0.008(2) -0.004(2) 0.023(2)
C40 0.059(4) 0.061(4) 0.046(3) 0.006(3) -0.007(3) 0.021(3)
C41 0.062(3) 0.045(3) 0.021(2) 0.0063(19) -0.002(2) 0.022(2)
C42 0.044(3) 0.029(2) 0.036(2) 0.0133(19) 0.006(2) 0.0155(19)
C43 0.050(3) 0.024(2) 0.042(3) 0.0061(19) -0.002(2) 0.0067(19)
C44 0.063(3) 0.034(3) 0.047(3) 0.019(2) 0.007(2) 0.020(2)
C45 0.034(2) 0.0171(18) 0.0183(17) 0.0059(14) 0.0017(16) 0.0070(15)
C46 0.039(2) 0.0205(19) 0.0195(18) 0.0064(15) 0.0034(16) 0.0127(16)
C47 0.045(3) 0.034(2) 0.0192(18) 0.0103(17) 0.0048(17) 0.0174(19)
C48 0.043(3) 0.032(2) 0.028(2) 0.0131(18) 0.0110(19) 0.0156(19)
C49 0.039(3) 0.035(2) 0.032(2) 0.0131(18) 0.0029(19) 0.0153(19)
C50 0.036(2) 0.027(2) 0.0194(18) 0.0087(15) 0.0016(16) 0.0112(17)
C51 0.057(3) 0.054(3) 0.041(3) 0.015(2) 0.020(2) 0.028(3)
C52 0.090(6) 0.136(7) 0.056(4) 0.045(4) 0.035(4) 0.035(5)
C53 0.061(4) 0.067(4) 0.067(4) 0.040(3) 0.020(3) 0.033(3)
C54 0.038(2) 0.027(2) 0.0145(17) 0.0066(15) 0.0013(16) 0.0107(17)
C55 0.035(2) 0.026(2) 0.0231(19) 0.0069(16) -0.0065(17) 0.0078(17)
C56 0.049(3) 0.035(2) 0.031(2) 0.0074(19) -0.008(2) 0.016(2)
C57 0.066(3) 0.031(2) 0.055(3) 0.014(2) -0.020(3) 0.016(2)
C58 0.062(3) 0.043(3) 0.063(4) 0.031(3) -0.009(3) 0.009(3)
C59 0.051(3) 0.060(3) 0.037(3) 0.031(2) -0.007(2) 0.005(2)
C60 0.046(3) 0.040(3) 0.031(2) 0.0175(19) -0.001(2) 0.011(2)
C61 0.042(3) 0.028(2) 0.0195(18) 0.0081(16) 0.0045(17) 0.0103(18)
C62 0.049(3) 0.033(2) 0.033(2) 0.0025(19) -0.002(2) 0.010(2)
C63 0.058(3) 0.043(3) 0.041(3) 0.003(2) -0.005(2) -0.002(2)
C64 0.077(4) 0.031(3) 0.037(3) -0.003(2) 0.007(3) -0.004(2)
C65 0.087(4) 0.027(2) 0.031(2) 0.0047(19) 0.014(3) 0.015(2)
C66 0.061(3) 0.033(2) 0.021(2) 0.0082(18) 0.010(2) 0.016(2)
C67 0.036(2) 0.032(2) 0.0195(19) 0.0084(16) -0.0015(17) 0.0136(18)
C68 0.036(2) 0.035(2) 0.027(2) 0.0147(18) -0.0025(18) 0.0129(18)
C69 0.038(3) 0.041(3) 0.034(2) 0.0149(19) 0.0038(19) 0.018(2)
C70 0.042(3) 0.035(2) 0.049(3) 0.015(2) 0.008(2) 0.017(2)
C71 0.044(3) 0.045(3) 0.059(3) 0.033(2) 0.005(2) 0.018(2)
C72 0.063(4) 0.061(3) 0.044(3) 0.031(3) -0.005(2) 0.024(3)
C73 0.063(3) 0.047(3) 0.031(2) 0.015(2) -0.003(2) 0.024(2)
C74 0.040(3) 0.034(2) 0.027(2) 0.0068(18) -0.0055(18) 0.0137(19)
C75 0.047(3) 0.032(2) 0.041(3) -0.001(2) -0.007(2) 0.014(2)
C76 0.038(3) 0.051(3) 0.061(3) 0.005(3) -0.010(3) 0.013(2)
C77 0.054(3) 0.036(3) 0.071(4) -0.005(3) -0.019(3) 0.012(2)
C78 0.058(4) 0.038(3) 0.065(4) -0.007(3) -0.013(3) 0.019(2)
C79 0.042(3) 0.041(3) 0.039(2) 0.005(2) -0.001(2) 0.019(2)
C80 0.035(2) 0.030(2) 0.040(2) 0.0111(19) 0.0063(19) 0.0098(18)
C81 0.040(3) 0.040(3) 0.047(3) 0.015(2) 0.002(2) 0.014(2)
C82 0.043(3) 0.037(3) 0.096(5) 0.024(3) 0.008(3) 0.007(2)
C83 0.040(2) 0.028(2) 0.030(2) 0.0152(17) 0.0099(18) 0.0134(18)
C84 0.049(3) 0.026(2) 0.036(2) 0.0093(18) 0.008(2) 0.0169(19)
C85 0.083(4) 0.037(3) 0.051(3) 0.028(2) 0.024(3) 0.025(3)
C86 0.060(3) 0.041(3) 0.033(2) 0.014(2) 0.019(2) 0.019(2)
C87 0.075(4) 0.059(3) 0.049(3) 0.023(3) 0.027(3) 0.037(3)
C88 0.085(4) 0.061(3) 0.023(2) 0.017(2) 0.016(2) 0.034(3)
C89 0.039(2) 0.027(2) 0.028(2) 0.0087(17) 0.0036(18) 0.0098(18)
C90 0.040(3) 0.030(2) 0.028(2) 0.0065(17) 0.0048(18) 0.0161(18)

loop_
_atom_type_symbol
_atom_type_description
_atom_type_scat_dispersion_real
_atom_type_scat_dispersion_imag
_atom_type_scat_source
C C 0.0033 0.0016 'International Tables Vol C Tables 4.2.6.8 and 6.1.1.4'
H H 0.0000 0.0000 'International Tables Vol C Tables 4.2.6.8 and 6.1.1.4'
N N 0.0061 0.0033 'International Tables Vol C Tables 4.2.6.8 and 6.1.1.4'
Si Si 0.0817 0.0704 'International Tables Vol C Tables 4.2.6.8 and 6.1.1.4'
Ge Ge 0.1547 1.8001 'International Tables Vol C Tables 4.2.6.8 and 6.1.1.4'

loop_
_geom_angle_atom_site_label_1
_geom_angle_atom_site_label_2
_geom_angle_atom_site_label_3
_geom_angle
_geom_angle_site_symmetry_1
N1 Ge1 C89 106.08(16) .
N2 Ge2 C90 108.55(16) .
N1 Si1 C39 111.58(18) .
N1 Si1 C42 108.49(18) .
C39 Si1 C42 107.7(2) .
N1 Si1 C36 109.96(17) .
C39 Si1 C36 109.7(2) .
C42 Si1 C36 109.3(2) .
N2 Si2 C80 110.71(18) .
N2 Si2 C83 108.39(18) .
C80 Si2 C83 108.9(2) .
N2 Si2 C86 110.99(19) .
C80 Si2 C86 111.0(2) .
C83 Si2 C86 106.6(2) .
C1 N1 Si1 122.1(2) .
C1 N1 Ge1 117.5(2) .
Si1 N1 Ge1 120.24(17) .
C45 N2 Si2 124.8(2) .
C45 N2 Ge2 115.3(2) .
Si2 N2 Ge2 119.87(18) .
C2 C1 C6 118.8(3) .
C2 C1 N1 121.0(4) .
C6 C1 N1 120.2(3) .
C3 C2 C1 119.6(4) .
C3 C2 C10 118.4(3) .
C1 C2 C10 121.9(3) .
C4 C3 C2 122.6(3) .
C3 C4 C5 117.4(4) .
C3 C4 C7 121.5(3) .
C5 C4 C7 121.0(4) .
C4 C5 C6 122.2(4) .
C5 C6 C1 119.3(3) .
C5 C6 C23 118.9(4) .
C1 C6 C23 121.7(3) .
C4 C7 C9 114.4(3) .
C4 C7 C8 108.5(3) .
C9 C7 C8 109.0(4) .
C2 C10 C17 114.1(3) .
C2 C10 C11 112.7(3) .
C17 C10 C11 112.8(3) .
C12 C11 C16 116.9(4) .
C12 C11 C10 124.0(4) .
C16 C11 C10 119.1(4) .
C11 C12 C13 121.6(4) .
C14 C13 C12 120.3(5) .
C13 C14 C15 119.6(4) .
C14 C15 C16 120.4(5) .
C15 C16 C11 121.3(4) .
C22 C17 C18 117.2(4) .
C22 C17 C10 122.5(4) .
C18 C17 C10 120.1(4) .
C19 C18 C17 120.9(4) .
C20 C19 C18 121.0(4) .
C21 C20 C19 118.6(4) .
C20 C21 C22 120.8(4) .
C17 C22 C21 121.4(4) .
C30 C23 C24 112.2(3) .
C30 C23 C6 111.0(3) .
C24 C23 C6 114.6(3) .
C29 C24 C25 117.5(4) .
C29 C24 C23 121.7(4) .
C25 C24 C23 120.8(3) .
C26 C25 C24 121.1(4) .
C25 C26 C27 120.3(4) .
C28 C27 C26 119.6(4) .
C27 C28 C29 119.8(4) .
C28 C29 C24 121.7(4) .
C35 C30 C31 118.1(4) .
C35 C30 C23 122.3(4) .
C31 C30 C23 119.5(4) .
C32 C31 C30 121.3(4) .
C33 C32 C31 119.7(4) .
C32 C33 C34 120.5(4) .
C33 C34 C35 119.4(5) .
C30 C35 C34 121.0(4) .
C38 C36 C37 110.0(4) .
C38 C36 Si1 113.7(3) .
C37 C36 Si1 113.9(3) .
C40 C39 C41 112.3(4) .
C40 C39 Si1 120.3(4) .
C41 C39 Si1 113.4(3) .
C44 C42 C43 109.8(4) .
C44 C42 Si1 114.9(3) .
C43 C42 Si1 112.7(3) .
C50 C45 C46 117.9(4) .
C50 C45 N2 121.4(3) .
C46 C45 N2 120.7(3) .
C47 C46 C45 119.0(4) .
C47 C46 C54 118.3(3) .
C45 C46 C54 122.7(4) .
C48 C47 C46 123.3(4) .
C49 C48 C47 116.9(4) .
C49 C48 C51 120.8(4) .
C47 C48 C51 122.3(4) .
C48 C49 C50 122.8(4) .
C49 C50 C45 120.1(4) .
C49 C50 C67 117.2(4) .
C45 C50 C67 122.7(4) .
C52 C51 C48 114.5(5) .
C52 C51 C53 106.8(5) .
C48 C51 C53 112.1(4) .
C46 C54 C55 112.7(3) .
C46 C54 C61 115.0(3) .
C55 C54 C61 110.4(3) .
C60 C55 C56 117.6(4) .
C60 C55 C54 122.7(4) .
C56 C55 C54 119.7(4) .
C55 C56 C57 121.0(5) .
C58 C57 C56 120.6(5) .
C57 C58 C59 119.6(5) .
C58 C59 C60 120.2(5) .
C55 C60 C59 121.1(5) .
C62 C61 C66 117.8(4) .
C62 C61 C54 118.3(4) .
C66 C61 C54 123.8(4) .
C63 C62 C61 122.0(5) .
C62 C63 C64 119.4(5) .
C65 C64 C63 119.8(5) .
C64 C65 C66 121.2(5) .
C61 C66 C65 119.7(5) .
C74 C67 C50 111.2(3) .
C74 C67 C68 110.8(3) .
C50 C67 C68 113.4(3) .
C69 C68 C73 117.7(4) .
C69 C68 C67 124.8(4) .
C73 C68 C67 117.5(4) .
C68 C69 C70 121.2(4) .
C71 C70 C69 120.4(5) .
C72 C71 C70 118.6(4) .
C71 C72 C73 121.3(5) .
C72 C73 C68 120.8(5) .
C79 C74 C75 117.6(4) .
C79 C74 C67 120.4(4) .
C75 C74 C67 121.9(4) .
C76 C75 C74 121.6(4) .
C77 C76 C75 119.3(5) .
C78 C77 C76 119.6(5) .
C77 C78 C79 120.9(5) .
C74 C79 C78 120.9(5) .
C81 C80 C82 109.0(4) .
C81 C80 Si2 116.2(3) .
C82 C80 Si2 112.5(4) .
C84 C83 C85 109.7(4) .
C84 C83 Si2 113.2(3) .
C85 C83 Si2 115.9(3) .
C87 C86 C88 111.3(4) .
C87 C86 Si2 121.4(4) .
C88 C86 Si2 112.5(3) .
C90 C89 Ge1 109.5(3) .
C89 C90 Ge2 110.3(3) .
C91 C91 C92 112(2) 2_455
C93 C92 C91 106.7(14) .

loop_
_geom_bond_atom_site_label_1
_geom_bond_atom_site_label_2
_geom_bond_distance
_geom_bond_site_symmetry_2
Ge1 N1 1.877(3) .
Ge1 C89 1.973(4) .
Ge2 N2 1.872(3) .
Ge2 C90 1.948(5) .
Si1 N1 1.776(3) .
Si1 C39 1.884(4) .
Si1 C42 1.891(5) .
Si1 C36 1.905(5) .
Si2 N2 1.767(3) .
Si2 C80 1.894(5) .
Si2 C83 1.898(4) .
Si2 C86 1.905(5) .
N1 C1 1.448(5) .
N2 C45 1.445(5) .
C1 C2 1.408(5) .
C1 C6 1.416(6) .
C2 C3 1.391(5) .
C2 C10 1.522(5) .
C3 C4 1.388(6) .
C4 C5 1.394(5) .
C4 C7 1.524(5) .
C5 C6 1.399(5) .
C6 C23 1.533(5) .
C7 C9 1.533(6) .
C7 C8 1.537(6) .
C10 C17 1.536(5) .
C10 C11 1.539(6) .
C11 C12 1.386(6) .
C11 C16 1.404(6) .
C12 C13 1.399(6) .
C13 C14 1.369(7) .
C14 C15 1.377(7) .
C15 C16 1.389(7) .
C17 C22 1.391(6) .
C17 C18 1.407(6) .
C18 C19 1.389(6) .
C19 C20 1.386(7) .
C20 C21 1.380(7) .
C21 C22 1.392(6) .
C23 C30 1.515(5) .
C23 C24 1.528(6) .
C24 C29 1.396(6) .
C24 C25 1.399(6) .
C25 C26 1.384(6) .
C26 C27 1.388(7) .
C27 C28 1.384(7) .
C28 C29 1.385(7) .
C30 C35 1.385(6) .
C30 C31 1.397(6) .
C31 C32 1.396(6) .
C32 C33 1.363(8) .
C33 C34 1.394(7) .
C34 C35 1.398(6) .
C36 C38 1.545(6) .
C36 C37 1.546(7) .
C39 C40 1.506(8) .
C39 C41 1.532(6) .
C42 C44 1.543(6) .
C42 C43 1.548(6) .
C45 C50 1.409(6) .
C45 C46 1.423(5) .
C46 C47 1.397(6) .
C46 C54 1.521(6) .
C47 C48 1.381(6) .
C48 C49 1.378(6) .
C48 C51 1.543(7) .
C49 C50 1.391(6) .
C50 C67 1.538(5) .
C51 C52 1.451(8) .
C51 C53 1.547(8) .
C54 C55 1.526(5) .
C54 C61 1.527(5) .
C55 C60 1.387(6) .
C55 C56 1.392(6) .
C56 C57 1.399(7) .
C57 C58 1.354(8) .
C58 C59 1.388(8) .
C59 C60 1.390(6) .
C61 C62 1.388(6) .
C61 C66 1.394(6) .
C62 C63 1.382(7) .
C63 C64 1.385(8) .
C64 C65 1.355(8) .
C65 C66 1.404(7) .
C67 C74 1.533(6) .
C67 C68 1.539(5) .
C68 C69 1.385(6) .
C68 C73 1.399(6) .
C69 C70 1.400(6) .
C70 C71 1.386(7) .
C71 C72 1.378(8) .
C72 C73 1.385(7) .
C74 C79 1.381(6) .
C74 C75 1.404(7) .
C75 C76 1.389(7) .
C76 C77 1.386(8) .
C77 C78 1.374(8) .
C78 C79 1.390(7) .
C80 C81 1.538(6) .
C80 C82 1.543(7) .
C83 C84 1.536(6) .
C83 C85 1.545(6) .
C86 C87 1.510(7) .
C86 C88 1.529(8) .
C89 C90 1.554(6) .
C91 C91 1.495(8) 2_455
C91 C92 1.496(8) .
C93 C92 1.495(8) .
